data_1562665
loop_
_publ_author_name
'Ma, Xue'
'Tian, Jing'
'Yang, Hong-Y.'
'Zhao, Kai'
'Li, Xia'

_publ_section_title
;
 3D Rare earth porous coordination frameworks with formamide generated in
 situ syntheses: Crystal structure and down- and up-conversion
 luminescence
;
_journal_name_full 'Journal of Solid State Chemistry'
_journal_page_first 172
_journal_page_last 177
_journal_paper_doi 10.1016/j.jssc.2013.02.015
_journal_volume 201
_journal_year 2013
_chemical_formula_sum 'C5 H9 N2 O8 Yb'
_chemical_formula_weight 398.18
_space_group_IT_number 20
_space_group_name_Hall 'C 2c 2'
_space_group_name_H-M_alt 'C 2 2 21'
_symmetry_cell_setting orthorhombic
_symmetry_space_group_name_H-M 'C 2 2 21'
_atom_sites_solution_hydrogens geom
_atom_sites_solution_primary direct
_atom_sites_solution_secondary difmap
_audit_creation_method SHELXL-97
_cell_angle_alpha 90.00
_cell_angle_beta 90.00
_cell_angle_gamma 90.00
_cell_formula_units_Z 4
_cell_length_a 6.6291(6)
_cell_length_b 18.2549(17)
_cell_length_c 8.3983(8)
_cell_measurement_temperature 296(2)
_cell_volume 1016.31(16)
_computing_cell_refinement 'Bruker Smart ApexII'
_computing_data_collection 'Bruker Smart ApexII area detector'
_computing_data_reduction 'Bruker SANIT'
_computing_molecular_graphics 'Bruker SHELXTL'
_computing_publication_material 'Bruker SHELXTL'
_computing_structure_refinement 'SHELXL-97 (Sheldrick, 1997)'
_computing_structure_solution 'SHELXS-97 (Sheldrick, 1990)'
_diffrn_ambient_temperature 296(2)
_diffrn_measured_fraction_theta_full 0.999
_diffrn_measured_fraction_theta_max 0.999
_diffrn_radiation_monochromator graphite
_diffrn_radiation_source 'fine-focus sealed tube'
_diffrn_radiation_type MoK\a
_diffrn_radiation_wavelength 0.71073
_diffrn_reflns_av_R_equivalents 0.0230
_diffrn_reflns_av_sigmaI/netI 0.0313
_diffrn_reflns_limit_h_max 6
_diffrn_reflns_limit_h_min -8
_diffrn_reflns_limit_k_max 23
_diffrn_reflns_limit_k_min -23
_diffrn_reflns_limit_l_max 8
_diffrn_reflns_limit_l_min -10
_diffrn_reflns_number 2982
_diffrn_reflns_theta_full 27.58
_diffrn_reflns_theta_max 27.58
_diffrn_reflns_theta_min 2.23
_exptl_absorpt_coefficient_mu 9.234
_exptl_absorpt_correction_T_max 0.7456
_exptl_absorpt_correction_T_min 0.4601
_exptl_absorpt_correction_type multi-scan
_exptl_absorpt_process_details SADABS
_exptl_crystal_colour Colorless
_exptl_crystal_density_diffrn 2.602
_exptl_crystal_density_method 'not measured'
_exptl_crystal_description Block
_exptl_crystal_F_000 748
_exptl_crystal_size_max 0.27
_exptl_crystal_size_mid 0.27
_exptl_crystal_size_min 0.18
_refine_diff_density_max 0.567
_refine_diff_density_min -0.601
_refine_diff_density_rms 0.111
_refine_ls_abs_structure_details 'Flack H D (1983), Acta Cryst. A39, 876-881'
_refine_ls_abs_structure_Flack 0.034(17)
_refine_ls_extinction_coef 0.0108(3)
_refine_ls_extinction_expression Fc^*^=kFc[1+0.001xFc^2^\l^3^/sin(2\q)]^-1/4^
_refine_ls_extinction_method SHELXL
_refine_ls_goodness_of_fit_ref 1.083
_refine_ls_hydrogen_treatment Contr
_refine_ls_matrix_type full
_refine_ls_number_parameters 76
_refine_ls_number_reflns 1162
_refine_ls_number_restraints 0
_refine_ls_restrained_S_all 1.083
_refine_ls_R_factor_all 0.0158
_refine_ls_R_factor_gt 0.0153
_refine_ls_shift/su_max 0.000
_refine_ls_shift/su_mean 0.000
_refine_ls_structure_factor_coef Fsqd
_refine_ls_weighting_details 'calc w=1/[\s^2^(Fo^2^)+(0.0059P)^2^+0.0000P] where P=(Fo^2^+2Fc^2^)/3'
_refine_ls_weighting_scheme calc
_refine_ls_wR_factor_gt 0.0339
_refine_ls_wR_factor_ref 0.0340
_reflns_number_gt 1136
_reflns_number_total 1162
_reflns_threshold_expression >2sigma(I)
_cod_data_source_file JSSC-2013-201-172.CIF
_cod_data_source_block 7
_cod_depositor_comments
;
The following automatic conversions were performed:

data item '_exptl_absorpt_correction_type' value 'Multi-SCAN' was
changed to 'multi-scan' in accordance with the built-in table derived
from the CIF Core dictionary named 'cif_core.dic' version 2.4.5 last
updated on 2014-11-21.

data item '_symmetry_cell_setting' value 'Orthorhombic' was changed
to 'orthorhombic' in accordance with the built-in table derived from
the CIF Core dictionary named 'cif_core.dic' version 2.4.5 last
updated on 2014-11-21.

Automatic conversion script
Id: cif_fix_values 8369 2020-08-20 11:38:08Z andrius 
;
_cod_original_sg_symbol_H-M C222(1)
_cod_database_code 1562665

loop_
_symmetry_equiv_pos_as_xyz
'x, y, z'
'-x, -y, z+1/2'
'-x, y, -z+1/2'
'x, -y, -z'
'x+1/2, y+1/2, z'
'-x+1/2, -y+1/2, z+1/2'
'-x+1/2, y+1/2, -z+1/2'
'x+1/2, -y+1/2, -z'

loop_
_atom_site_label
_atom_site_type_symbol
_atom_site_fract_x
_atom_site_fract_y
_atom_site_fract_z
_atom_site_U_iso_or_equiv
_atom_site_adp_type
_atom_site_occupancy
_atom_site_symmetry_multiplicity
_atom_site_calc_flag
_atom_site_refinement_flags
_atom_site_disorder_assembly
_atom_site_disorder_group
Yb1 Yb 0.5000 0.142776(8) 0.7500 0.00788(9) Uani 1 2 d S . .
O1 O 0.1654(4) 0.09500(13) 0.7299(6) 0.0193(8) Uani 1 1 d . . .
O2 O 0.5116(9) 0.05023(13) 0.5705(3) 0.0253(6) Uani 1 1 d . . .
O3 O 0.3265(5) 0.18371(15) 0.9807(4) 0.0197(6) Uani 1 1 d . . .
O4 O 0.1791(4) 0.25869(15) 1.1523(4) 0.0183(6) Uani 1 1 d . . .
C1 C 0.0000 0.1264(2) 0.7500 0.0165(9) Uani 1 2 d S . .
H1C H 0.0000 0.1773 0.7500 0.020 Uiso 1 2 calc SR . .
C2 C 0.4242(9) 0.0000 0.5000 0.0176(12) Uani 1 2 d S . .
H2A H 0.2839 0.0000 0.5000 0.021 Uiso 1 2 calc SR . .
C3 C 0.2629(9) 0.2441(3) 1.0238(6) 0.0155(11) Uani 1 1 d . . .
H3A H 0.2794 0.2827 0.9527 0.019 Uiso 1 1 calc R . .
N1 N 0.1375(6) 0.0625(2) 0.1673(5) 0.0310(9) Uani 1 1 d . . .
H1A H 0.1421 0.0155 0.1646 0.037 Uiso 1 1 calc R . .
H1B H 0.2245 0.0879 0.1150 0.037 Uiso 1 1 calc R . .
C4 C 0.0000 0.0952(3) 0.2500 0.0230(11) Uani 1 2 d S . .
H4A H 0.0000 0.1461 0.2500 0.028 Uiso 1 2 calc SR . .

loop_
_atom_site_aniso_label
_atom_site_aniso_U_11
_atom_site_aniso_U_22
_atom_site_aniso_U_33
_atom_site_aniso_U_23
_atom_site_aniso_U_13
_atom_site_aniso_U_12
Yb1 0.00687(11) 0.00755(11) 0.00923(12) 0.000 0.0009(2) 0.000
O1 0.0097(11) 0.0168(11) 0.031(3) -0.0029(15) -0.0008(17) 0.0004(8)
O2 0.0222(15) 0.0243(13) 0.0295(14) -0.0163(11) 0.002(2) 0.001(2)
O3 0.0239(15) 0.0166(15) 0.0187(16) -0.0034(12) 0.0087(13) 0.0023(11)
O4 0.0163(14) 0.0192(15) 0.0194(16) -0.0062(12) 0.0053(13) 0.0026(11)
C1 0.010(2) 0.017(2) 0.022(3) 0.000 0.010(5) 0.000
C2 0.017(3) 0.018(3) 0.018(3) -0.005(2) 0.000 0.000
C3 0.017(2) 0.014(2) 0.016(3) 0.001(2) 0.004(2) 0.0008(15)
N1 0.032(2) 0.026(2) 0.036(2) 0.0054(18) 0.0169(19) 0.0012(17)
C4 0.026(3) 0.015(2) 0.027(3) 0.000 0.010(7) 0.000

loop_
_atom_type_symbol
_atom_type_description
_atom_type_scat_dispersion_real
_atom_type_scat_dispersion_imag
_atom_type_scat_source
C C 0.0033 0.0016 'International Tables Vol C Tables 4.2.6.8 and 6.1.1.4'
H H 0.0000 0.0000 'International Tables Vol C Tables 4.2.6.8 and 6.1.1.4'
N N 0.0061 0.0033 'International Tables Vol C Tables 4.2.6.8 and 6.1.1.4'
O O 0.0106 0.0060 'International Tables Vol C Tables 4.2.6.8 and 6.1.1.4'
Yb Yb -0.3850 5.5486 'International Tables Vol C Tables 4.2.6.8 and 6.1.1.4'

loop_
_geom_angle_atom_site_label_1
_geom_angle_atom_site_label_2
_geom_angle_atom_site_label_3
_geom_angle
_geom_angle_site_symmetry_1
_geom_angle_site_symmetry_3
O2 Yb1 O2 83.57(14) . 3_656
O2 Yb1 O4 143.21(15) . 8_557
O2 Yb1 O4 111.25(13) 3_656 8_557
O2 Yb1 O4 111.25(13) . 6_554
O2 Yb1 O4 143.21(15) 3_656 6_554
O4 Yb1 O4 77.48(14) 8_557 6_554
O2 Yb1 O3 142.59(13) . .
O2 Yb1 O3 71.04(11) 3_656 .
O4 Yb1 O3 73.36(10) 8_557 .
O4 Yb1 O3 78.19(10) 6_554 .
O2 Yb1 O3 71.04(11) . 3_656
O2 Yb1 O3 142.59(13) 3_656 3_656
O4 Yb1 O3 78.19(10) 8_557 3_656
O4 Yb1 O3 73.36(10) 6_554 3_656
O3 Yb1 O3 143.30(13) . 3_656
O2 Yb1 O1 73.28(17) . .
O2 Yb1 O1 75.13(18) 3_656 .
O4 Yb1 O1 141.98(10) 8_557 .
O4 Yb1 O1 77.38(10) 6_554 .
O3 Yb1 O1 73.91(13) . .
O3 Yb1 O1 120.46(15) 3_656 .
O2 Yb1 O1 75.13(18) . 3_656
O2 Yb1 O1 73.28(17) 3_656 3_656
O4 Yb1 O1 77.38(10) 8_557 3_656
O4 Yb1 O1 141.98(10) 6_554 3_656
O3 Yb1 O1 120.46(15) . 3_656
O3 Yb1 O1 73.91(13) 3_656 3_656
O1 Yb1 O1 137.19(12) . 3_656
C1 O1 Yb1 129.6(2) . .
C2 O2 Yb1 148.9(4) . .
C3 O3 Yb1 133.3(3) . .
C3 O4 Yb1 134.9(3) . 6
O1 C1 O1 125.4(4) 3_556 .
O1 C1 H1C 117.3 3_556 .
O1 C1 H1C 117.3 . .
O2 C2 O2 124.1(7) . 4_556
O2 C2 H2A 118.0 . .
O2 C2 H2A 118.0 4_556 .
O3 C3 O4 126.8(4) . .
O3 C3 H3A 116.6 . .
O4 C3 H3A 116.6 . .
C4 N1 H1A 120.0 . .
C4 N1 H1B 120.0 . .
H1A N1 H1B 120.0 . .
N1 C4 N1 125.1(5) 3 .
N1 C4 H4A 117.5 3 .
N1 C4 H4A 117.5 . .

loop_
_geom_bond_atom_site_label_1
_geom_bond_atom_site_label_2
_geom_bond_distance
_geom_bond_site_symmetry_2
Yb1 O2 2.266(2) .
Yb1 O2 2.266(2) 3_656
Yb1 O4 2.306(3) 8_557
Yb1 O4 2.306(3) 6_554
Yb1 O3 2.373(3) .
Yb1 O3 2.373(3) 3_656
Yb1 O1 2.390(3) .
Yb1 O1 2.390(3) 3_656
O1 C1 1.248(3) .
O2 C2 1.236(4) .
O3 C3 1.234(6) .
O4 C3 1.243(6) .
O4 Yb1 2.306(3) 6
C1 O1 1.248(3) 3_556
C1 H1C 0.9300 .
C2 O2 1.236(4) 4_556
C2 H2A 0.9300 .
C3 H3A 0.9300 .
N1 C4 1.291(4) .
N1 H1A 0.8600 .
N1 H1B 0.8600 .
C4 N1 1.291(4) 3
C4 H4A 0.9300 .

loop_
_geom_torsion_atom_site_label_1
_geom_torsion_atom_site_label_2
_geom_torsion_atom_site_label_3
_geom_torsion_atom_site_label_4
_geom_torsion
_geom_torsion_site_symmetry_1
_geom_torsion_site_symmetry_2
_geom_torsion_site_symmetry_3
_geom_torsion_site_symmetry_4
O2 Yb1 O1 C1 -151.1(5) . . . .
O2 Yb1 O1 C1 121.2(5) 3_656 . . .
O4 Yb1 O1 C1 15.6(6) 8_557 . . .
O4 Yb1 O1 C1 -34.1(4) 6_554 . . .
O3 Yb1 O1 C1 47.1(4) . . . .
O3 Yb1 O1 C1 -95.9(4) 3_656 . . .
O1 Yb1 O1 C1 164.8(5) 3_656 . . .
O2 Yb1 O2 C2 72.5(4) 3_656 . . .
O4 Yb1 O2 C2 -170.3(4) 8_557 . . .
O4 Yb1 O2 C2 -72.7(4) 6_554 . . .
O3 Yb1 O2 C2 25.7(6) . . . .
O3 Yb1 O2 C2 -135.4(5) 3_656 . . .
O1 Yb1 O2 C2 -3.9(4) . . . .
O1 Yb1 O2 C2 146.8(5) 3_656 . . .
O2 Yb1 O3 C3 -137.8(5) . . . .
O2 Yb1 O3 C3 172.2(5) 3_656 . . .
O4 Yb1 O3 C3 52.1(5) 8_557 . . .
O4 Yb1 O3 C3 -28.2(5) 6_554 . . .
O3 Yb1 O3 C3 11.4(4) 3_656 . . .
O1 Yb1 O3 C3 -108.3(5) . . . .
O1 Yb1 O3 C3 116.0(5) 3_656 . . .
Yb1 O1 C1 O1 -164.1(5) . . . 3_556
Yb1 O2 C2 O2 -162.6(5) . . . 4_556
Yb1 O3 C3 O4 -177.3(4) . . . .
Yb1 O4 C3 O3 -167.6(4) 6 . . .
